data_2225039
loop_
_publ_author_name
'Moroz, Yurii S.'
'Znovjyak, Kateryna O'
'Golenya, Iryna O.'
'Pavlova, Svetlana V.'
'Haukka, Matti'

_publ_section_title
;Bis{2-hydroxyimino-<i>N</i>'-[1-(2-pyridyl)ethylidene]propanohydrazidato}zinc(II)
 dihydrate
;
_journal_coeditor_code JH2129
_journal_issue 2
_journal_name_full 'Acta Crystallographica Section E'
_journal_page_first m242
_journal_page_last m243
_journal_paper_doi 10.1107/S1600536810003351
_journal_volume 66
_journal_year 2010
_chemical_formula_iupac '[Zn (C10 H11 N4 O2)2], 2H2 O'
_chemical_formula_moiety 'C20 H22 N8 O4 Zn, 2(H2 O)'
_chemical_formula_sum 'C20 H26 N8 O6 Zn'
_chemical_formula_weight 539.86
_chemical_name_systematic
;
Bis{2-hydroxyimino-<i>N</i>'-[1-(2-
pyridyl)ethylidene]propanohydrazidato}zinc(II) dihydrate
;
_space_group_IT_number 2
_symmetry_cell_setting triclinic
_symmetry_space_group_name_Hall '-P 1'
_symmetry_space_group_name_H-M 'P -1'
_atom_sites_solution_hydrogens geom
_atom_sites_solution_primary direct
_atom_sites_solution_secondary difmap
_audit_creation_method SHELXL-97
_cell_angle_alpha 94.184(2)
_cell_angle_beta 101.389(2)
_cell_angle_gamma 108.052(2)
_cell_formula_units_Z 2
_cell_length_a 8.3241(3)
_cell_length_b 10.6299(4)
_cell_length_c 13.9006(5)
_cell_measurement_reflns_used 4952
_cell_measurement_temperature 100(2)
_cell_measurement_theta_max 27.48
_cell_measurement_theta_min 1.00
_cell_volume 1134.48(7)
_computing_cell_refinement 'DENZO/SCALEPACK (Otwinowski & Minor, 1997)'
_computing_data_collection 'COLLECT (Bruker, 2004)'
_computing_data_reduction 'DENZO/SCALEPACK (Otwinowski & Minor, 1997)'
_computing_molecular_graphics 'ORTEP-3 for Windows (Farrugia, 1997)'
_computing_publication_material 'SHELXL97 (Sheldrick, 2008)'
_computing_structure_refinement 'SHELXL97 (Sheldrick, 2008)'
_computing_structure_solution 'SHELXS97 (Sheldrick, 2008)'
_diffrn_ambient_temperature 100(2)
_diffrn_detector_area_resol_mean 9
_diffrn_measured_fraction_theta_full 0.996
_diffrn_measured_fraction_theta_max 0.996
_diffrn_measurement_device '95mm CCD camera on \k-goniostat'
_diffrn_measurement_device_type 'Nonius KappaCCD'
_diffrn_measurement_method '\f scans and \w scans with \k offset'
_diffrn_radiation_monochromator 'horizontally mounted graphite crystal'
_diffrn_radiation_source 'fine-focus sealed tube'
_diffrn_radiation_type MoK\a
_diffrn_radiation_wavelength 0.71073
_diffrn_reflns_av_R_equivalents 0.0481
_diffrn_reflns_av_sigmaI/netI 0.0434
_diffrn_reflns_limit_h_max 10
_diffrn_reflns_limit_h_min -10
_diffrn_reflns_limit_k_max 13
_diffrn_reflns_limit_k_min -13
_diffrn_reflns_limit_l_max 18
_diffrn_reflns_limit_l_min -18
_diffrn_reflns_number 21551
_diffrn_reflns_theta_full 27.47
_diffrn_reflns_theta_max 27.47
_diffrn_reflns_theta_min 2.35
_exptl_absorpt_coefficient_mu 1.139
_exptl_absorpt_correction_T_max 0.9765
_exptl_absorpt_correction_T_min 0.7426
_exptl_absorpt_correction_type multi-scan
_exptl_absorpt_process_details '(SADABS; Version 2008/1; Sheldrick, 2008)'
_exptl_crystal_colour yellow
_exptl_crystal_density_diffrn 1.580
_exptl_crystal_density_method 'not measured'
_exptl_crystal_description needle
_exptl_crystal_F_000 560
_exptl_crystal_size_max 0.28
_exptl_crystal_size_mid 0.07
_exptl_crystal_size_min 0.02
_refine_diff_density_max 0.947
_refine_diff_density_min -0.389
_refine_ls_extinction_method none
_refine_ls_goodness_of_fit_ref 1.046
_refine_ls_hydrogen_treatment constr
_refine_ls_matrix_type full
_refine_ls_number_parameters 320
_refine_ls_number_reflns 5171
_refine_ls_number_restraints 0
_refine_ls_restrained_S_all 1.046
_refine_ls_R_factor_all 0.0512
_refine_ls_R_factor_gt 0.0359
_refine_ls_shift/su_max 0.000
_refine_ls_shift/su_mean 0.000
_refine_ls_structure_factor_coef Fsqd
_refine_ls_weighting_details 'calc w=1/[\s^2^(Fo^2^)+(0.0417P)^2^+0.8841P] where P=(Fo^2^+2Fc^2^)/3'
_refine_ls_weighting_scheme calc
_refine_ls_wR_factor_gt 0.0855
_refine_ls_wR_factor_ref 0.0922
_reflns_number_gt 4253
_reflns_number_total 5171
_reflns_threshold_expression I>2sigma(I)
_cod_data_source_file jh2129.cif
_cod_data_source_block I
_cod_database_code 2225039
_cod_database_fobs_code 2225039

loop_
_symmetry_equiv_pos_as_xyz
'x, y, z'
'-x, -y, -z'

loop_
_atom_site_type_symbol
_atom_site_label
_atom_site_fract_x
_atom_site_fract_y
_atom_site_fract_z
_atom_site_U_iso_or_equiv
_atom_site_adp_type
_atom_site_calc_flag
_atom_site_refinement_flags
_atom_site_occupancy
_atom_site_disorder_assembly
_atom_site_disorder_group
Zn Zn1 0.39746(3) 0.27581(3) 0.304853(19) 0.01820(9) Uani d . 1 . .
O O1 0.16169(19) 0.20226(15) 0.34643(12) 0.0202(3) Uani d . 1 . .
O O2 -0.32670(19) -0.16202(17) 0.32111(13) 0.0239(4) Uani d . 1 . .
H H2O -0.3576 -0.2526 0.3012 0.036 Uiso d R 1 . .
O O3 0.30726(19) 0.37780(16) 0.18911(12) 0.0204(3) Uani d . 1 . .
O O4 0.4981(2) 0.70910(18) 0.00903(13) 0.0290(4) Uani d . 1 . .
H H4O 0.6065 0.7601 0.0013 0.044 Uiso d R 1 . .
O O5 0.1803(2) 0.1858(2) 0.01793(14) 0.0367(4) Uani d . 1 . .
H H5P 0.2119 0.2596 0.0646 0.055 Uiso d R 1 . .
H H5O 0.1264 0.1984 -0.0383 0.055 Uiso d R 1 . .
O O6 0.0879(2) 0.29498(19) -0.16109(14) 0.0351(4) Uani d . 1 . .
H H6O 0.0697 0.2177 -0.2017 0.053 Uiso d R 1 . .
H H6P 0.2077 0.3384 -0.1471 0.053 Uiso d R 1 . .
N N1 0.5988(2) 0.2424(2) 0.22445(14) 0.0207(4) Uani d . 1 . .
N N2 0.3039(2) 0.07661(19) 0.24489(14) 0.0175(4) Uani d . 1 . .
N N3 0.1450(2) 0.00054(19) 0.25994(14) 0.0181(4) Uani d . 1 . .
N N4 -0.1642(2) -0.11100(19) 0.29900(15) 0.0205(4) Uani d . 1 . .
N N5 0.5549(2) 0.2876(2) 0.45404(14) 0.0212(4) Uani d . 1 . .
N N6 0.5524(2) 0.4762(2) 0.34417(14) 0.0190(4) Uani d . 1 . .
N N7 0.5460(2) 0.55914(19) 0.27198(14) 0.0188(4) Uani d . 1 . .
N N8 0.5314(3) 0.6441(2) 0.09127(15) 0.0230(4) Uani d . 1 . .
C C1 0.7541(3) 0.3275(3) 0.22043(18) 0.0258(5) Uani d . 1 . .
H H1 0.7857 0.4185 0.2482 0.031 Uiso calc R 1 . .
C C2 0.8707(3) 0.2868(3) 0.17679(19) 0.0306(6) Uani d . 1 . .
H H2 0.9811 0.3486 0.1767 0.037 Uiso calc R 1 . .
C C3 0.8235(3) 0.1560(3) 0.13393(18) 0.0288(6) Uani d . 1 . .
H H3 0.9005 0.1263 0.1035 0.035 Uiso calc R 1 . .
C C4 0.6620(3) 0.0680(3) 0.13569(18) 0.0255(5) Uani d . 1 . .
H H4 0.6257 -0.0224 0.1055 0.031 Uiso calc R 1 . .
C C5 0.5538(3) 0.1148(2) 0.18269(16) 0.0203(5) Uani d . 1 . .
C C6 0.3825(3) 0.0232(2) 0.19170(16) 0.0190(5) Uani d . 1 . .
C C7 0.3161(3) -0.1184(3) 0.14258(19) 0.0264(5) Uani d . 1 . .
H H7A 0.3898 -0.1670 0.1744 0.040 Uiso calc R 1 . .
H H7B 0.3181 -0.1209 0.0722 0.040 Uiso calc R 1 . .
H H7C 0.1966 -0.1606 0.1488 0.040 Uiso calc R 1 . .
C C8 0.0873(3) 0.0788(2) 0.31405(16) 0.0165(4) Uani d . 1 . .
C C9 -0.0868(3) 0.0123(2) 0.33642(16) 0.0174(4) Uani d . 1 . .
C C10 -0.1580(3) 0.0927(2) 0.39855(18) 0.0223(5) Uani d . 1 . .
H H10A -0.2852 0.0583 0.3795 0.034 Uiso calc R 1 . .
H H10B -0.1168 0.1865 0.3883 0.034 Uiso calc R 1 . .
H H10C -0.1187 0.0860 0.4686 0.034 Uiso calc R 1 . .
C C11 0.5453(3) 0.1915(3) 0.51063(18) 0.0249(5) Uani d . 1 . .
H H11 0.4600 0.1061 0.4865 0.030 Uiso calc R 1 . .
C C12 0.6559(3) 0.2109(3) 0.60431(19) 0.0302(6) Uani d . 1 . .
H H12 0.6500 0.1389 0.6417 0.036 Uiso calc R 1 . .
C C13 0.7726(3) 0.3356(3) 0.64108(19) 0.0305(6) Uani d . 1 . .
H H13 0.8473 0.3514 0.7051 0.037 Uiso calc R 1 . .
C C14 0.7817(3) 0.4389(3) 0.58458(18) 0.0270(5) Uani d . 1 . .
H H14 0.8602 0.5265 0.6099 0.032 Uiso calc R 1 . .
C C15 0.6724(3) 0.4112(2) 0.48927(17) 0.0212(5) Uani d . 1 . .
C C16 0.6797(3) 0.5119(2) 0.42118(16) 0.0194(5) Uani d . 1 . .
C C17 0.8289(3) 0.6397(2) 0.44150(18) 0.0255(5) Uani d . 1 . .
H H17A 0.8476 0.6708 0.3786 0.038 Uiso calc R 1 . .
H H17B 0.9338 0.6250 0.4774 0.038 Uiso calc R 1 . .
H H17C 0.8032 0.7074 0.4818 0.038 Uiso calc R 1 . .
C C18 0.4150(3) 0.4947(2) 0.19584(17) 0.0183(4) Uani d . 1 . .
C C19 0.3910(3) 0.5686(2) 0.10840(17) 0.0199(5) Uani d . 1 . .
C C20 0.2114(3) 0.5440(3) 0.04913(19) 0.0290(6) Uani d . 1 . .
H H20A 0.2124 0.6132 0.0061 0.043 Uiso calc R 1 . .
H H20B 0.1349 0.5468 0.0940 0.043 Uiso calc R 1 . .
H H20C 0.1688 0.4560 0.0083 0.043 Uiso calc R 1 . .

loop_
_atom_site_aniso_label
_atom_site_aniso_U_11
_atom_site_aniso_U_22
_atom_site_aniso_U_33
_atom_site_aniso_U_12
_atom_site_aniso_U_13
_atom_site_aniso_U_23
Zn1 0.01308(13) 0.01868(15) 0.01989(15) 0.00111(10) 0.00272(10) 0.00585(10)
O1 0.0168(8) 0.0165(8) 0.0252(9) 0.0013(6) 0.0066(6) 0.0030(7)
O2 0.0147(8) 0.0208(9) 0.0335(10) -0.0003(7) 0.0097(7) 0.0043(7)
O3 0.0172(8) 0.0173(8) 0.0217(8) 0.0009(6) 0.0003(6) 0.0054(7)
O4 0.0324(9) 0.0346(10) 0.0252(9) 0.0134(8) 0.0100(7) 0.0171(8)
O5 0.0357(10) 0.0396(12) 0.0305(10) 0.0057(9) 0.0089(8) 0.0057(9)
O6 0.0248(9) 0.0351(11) 0.0401(11) 0.0065(8) 0.0062(8) -0.0079(9)
N1 0.0138(9) 0.0276(11) 0.0197(10) 0.0043(8) 0.0034(7) 0.0100(8)
N2 0.0132(8) 0.0207(10) 0.0195(10) 0.0047(7) 0.0051(7) 0.0083(8)
N3 0.0134(9) 0.0175(10) 0.0224(10) 0.0016(7) 0.0067(7) 0.0050(8)
N4 0.0154(9) 0.0199(10) 0.0255(10) 0.0022(8) 0.0084(8) 0.0050(8)
N5 0.0182(9) 0.0266(11) 0.0214(10) 0.0080(8) 0.0076(8) 0.0088(8)
N6 0.0158(9) 0.0230(10) 0.0161(9) 0.0039(8) 0.0025(7) 0.0038(8)
N7 0.0169(9) 0.0198(10) 0.0183(9) 0.0038(8) 0.0035(7) 0.0065(8)
N8 0.0282(11) 0.0239(11) 0.0213(10) 0.0116(9) 0.0080(8) 0.0113(8)
C1 0.0178(11) 0.0333(14) 0.0240(12) 0.0037(10) 0.0042(9) 0.0119(11)
C2 0.0159(11) 0.0499(18) 0.0265(13) 0.0069(11) 0.0083(10) 0.0175(12)
C3 0.0204(12) 0.0486(17) 0.0238(13) 0.0153(12) 0.0098(10) 0.0134(12)
C4 0.0224(12) 0.0377(15) 0.0207(12) 0.0136(11) 0.0072(10) 0.0092(11)
C5 0.0171(11) 0.0318(14) 0.0146(11) 0.0095(10) 0.0044(9) 0.0112(10)
C6 0.0156(10) 0.0267(13) 0.0153(11) 0.0068(9) 0.0037(8) 0.0071(9)
C7 0.0252(12) 0.0289(14) 0.0269(13) 0.0087(10) 0.0110(10) 0.0032(11)
C8 0.0141(10) 0.0185(11) 0.0163(11) 0.0044(9) 0.0023(8) 0.0070(9)
C9 0.0132(10) 0.0196(12) 0.0189(11) 0.0039(9) 0.0040(8) 0.0060(9)
C10 0.0161(11) 0.0220(12) 0.0270(12) 0.0026(9) 0.0072(9) 0.0019(10)
C11 0.0239(12) 0.0290(14) 0.0259(13) 0.0099(10) 0.0104(10) 0.0115(10)
C12 0.0324(14) 0.0428(16) 0.0264(13) 0.0204(12) 0.0137(11) 0.0198(12)
C13 0.0254(13) 0.0471(17) 0.0229(13) 0.0151(12) 0.0068(10) 0.0128(12)
C14 0.0197(11) 0.0385(15) 0.0204(12) 0.0073(10) 0.0022(9) 0.0057(11)
C15 0.0149(10) 0.0300(13) 0.0189(11) 0.0074(9) 0.0052(9) 0.0035(10)
C16 0.0154(10) 0.0240(12) 0.0164(11) 0.0041(9) 0.0028(8) 0.0015(9)
C17 0.0200(11) 0.0252(13) 0.0238(12) 0.0005(10) -0.0001(9) 0.0016(10)
C18 0.0136(10) 0.0202(12) 0.0218(11) 0.0053(9) 0.0054(9) 0.0054(9)
C19 0.0207(11) 0.0176(11) 0.0205(11) 0.0058(9) 0.0034(9) 0.0029(9)
C20 0.0241(12) 0.0321(15) 0.0277(13) 0.0083(11) -0.0011(10) 0.0096(11)

loop_
_atom_type_symbol
_atom_type_description
_atom_type_scat_dispersion_real
_atom_type_scat_dispersion_imag
_atom_type_scat_source
C C 0.0033 0.0016 'International Tables Vol C Tables 4.2.6.8 and 6.1.1.4'
H H 0.0000 0.0000 'International Tables Vol C Tables 4.2.6.8 and 6.1.1.4'
N N 0.0061 0.0033 'International Tables Vol C Tables 4.2.6.8 and 6.1.1.4'
O O 0.0106 0.0060 'International Tables Vol C Tables 4.2.6.8 and 6.1.1.4'
Zn Zn 0.2839 1.4301 'International Tables Vol C Tables 4.2.6.8 and 6.1.1.4'

loop_
_geom_angle_atom_site_label_1
_geom_angle_atom_site_label_2
_geom_angle_atom_site_label_3
_geom_angle_site_symmetry_1
_geom_angle_site_symmetry_3
_geom_angle
_geom_angle_publ_flag
N2 Zn1 N6 . . 162.52(7) ?
N2 Zn1 O1 . . 76.10(7) yes
N6 Zn1 O1 . . 121.37(7) ?
N2 Zn1 O3 . . 105.12(7) ?
N6 Zn1 O3 . . 74.17(6) yes
O1 Zn1 O3 . . 96.43(6) ?
N2 Zn1 N5 . . 106.20(7) ?
N6 Zn1 N5 . . 75.07(7) yes
O1 Zn1 N5 . . 93.88(7) ?
O3 Zn1 N5 . . 148.54(7) ?
N2 Zn1 N1 . . 73.97(7) yes
N6 Zn1 N1 . . 88.55(7) ?
O1 Zn1 N1 . . 150.07(7) ?
O3 Zn1 N1 . . 90.90(6) ?
N5 Zn1 N1 . . 94.81(7) ?
C8 O1 Zn1 . . 111.22(13) ?
N4 O2 H2O . . 103.0 ?
C18 O3 Zn1 . . 110.35(13) ?
N8 O4 H4O . . 105.6 ?
H5P O5 H5O . . 111.3 ?
H6O O6 H6P . . 104.7 ?
C5 N1 C1 . . 118.2(2) ?
C5 N1 Zn1 . . 112.02(14) ?
C1 N1 Zn1 . . 129.54(18) ?
C6 N2 N3 . . 119.76(19) ?
C6 N2 Zn1 . . 123.02(15) ?
N3 N2 Zn1 . . 117.15(14) ?
C8 N3 N2 . . 108.51(18) ?
C9 N4 O2 . . 112.04(18) ?
C11 N5 C15 . . 119.1(2) ?
C11 N5 Zn1 . . 127.97(17) ?
C15 N5 Zn1 . . 112.92(14) ?
C16 N6 N7 . . 120.20(19) ?
C16 N6 Zn1 . . 119.99(16) ?
N7 N6 Zn1 . . 117.29(14) ?
C18 N7 N6 . . 108.84(18) ?
C19 N8 O4 . . 111.39(19) ?
N1 C1 C2 . . 122.3(3) ?
N1 C1 H1 . . 118.9 ?
C2 C1 H1 . . 118.9 ?
C3 C2 C1 . . 119.1(2) ?
C3 C2 H2 . . 120.5 ?
C1 C2 H2 . . 120.5 ?
C2 C3 C4 . . 119.1(2) ?
C2 C3 H3 . . 120.4 ?
C4 C3 H3 . . 120.4 ?
C3 C4 C5 . . 118.7(3) ?
C3 C4 H4 . . 120.6 ?
C5 C4 H4 . . 120.6 ?
N1 C5 C4 . . 122.5(2) ?
N1 C5 C6 . . 116.25(19) ?
C4 C5 C6 . . 121.2(2) ?
N2 C6 C7 . . 125.1(2) ?
N2 C6 C5 . . 114.6(2) ?
C7 C6 C5 . . 120.3(2) ?
C6 C7 H7A . . 109.5 ?
C6 C7 H7B . . 109.5 ?
H7A C7 H7B . . 109.5 ?
C6 C7 H7C . . 109.5 ?
H7A C7 H7C . . 109.5 ?
H7B C7 H7C . . 109.5 ?
O1 C8 N3 . . 127.01(19) ?
O1 C8 C9 . . 117.25(19) ?
N3 C8 C9 . . 115.72(19) ?
N4 C9 C10 . . 124.75(19) ?
N4 C9 C8 . . 116.43(19) ?
C10 C9 C8 . . 118.82(19) ?
C9 C10 H10A . . 109.5 ?
C9 C10 H10B . . 109.5 ?
H10A C10 H10B . . 109.5 ?
C9 C10 H10C . . 109.5 ?
H10A C10 H10C . . 109.5 ?
H10B C10 H10C . . 109.5 ?
N5 C11 C12 . . 122.6(2) ?
N5 C11 H11 . . 118.7 ?
C12 C11 H11 . . 118.7 ?
C13 C12 C11 . . 118.7(2) ?
C13 C12 H12 . . 120.7 ?
C11 C12 H12 . . 120.7 ?
C12 C13 C14 . . 119.8(2) ?
C12 C13 H13 . . 120.1 ?
C14 C13 H13 . . 120.1 ?
C13 C14 C15 . . 118.6(2) ?
C13 C14 H14 . . 120.7 ?
C15 C14 H14 . . 120.7 ?
N5 C15 C14 . . 121.1(2) ?
N5 C15 C16 . . 116.1(2) ?
C14 C15 C16 . . 122.7(2) ?
N6 C16 C15 . . 114.0(2) ?
N6 C16 C17 . . 125.2(2) ?
C15 C16 C17 . . 120.8(2) ?
C16 C17 H17A . . 109.5 ?
C16 C17 H17B . . 109.5 ?
H17A C17 H17B . . 109.5 ?
C16 C17 H17C . . 109.5 ?
H17A C17 H17C . . 109.5 ?
H17B C17 H17C . . 109.5 ?
O3 C18 N7 . . 126.8(2) ?
O3 C18 C19 . . 116.84(19) ?
N7 C18 C19 . . 116.34(19) ?
N8 C19 C20 . . 126.5(2) ?
N8 C19 C18 . . 114.9(2) ?
C20 C19 C18 . . 118.58(19) ?
C19 C20 H20A . . 109.5 ?
C19 C20 H20B . . 109.5 ?
H20A C20 H20B . . 109.5 ?
C19 C20 H20C . . 109.5 ?
H20A C20 H20C . . 109.5 ?
H20B C20 H20C . . 109.5 ?

loop_
_geom_bond_atom_site_label_1
_geom_bond_atom_site_label_2
_geom_bond_site_symmetry_2
_geom_bond_distance
_geom_bond_publ_flag
Zn1 N2 . 2.061(2) yes
Zn1 N6 . 2.085(2) yes
Zn1 O1 . 2.0880(15) yes
Zn1 O3 . 2.1470(15) yes
Zn1 N5 . 2.1955(19) yes
Zn1 N1 . 2.2877(19) yes
O1 C8 . 1.268(3) ?
O2 N4 . 1.397(2) ?
O2 H2O . 0.9213 ?
O3 C18 . 1.272(3) ?
O4 N8 . 1.404(2) ?
O4 H4O . 0.9287 ?
O5 H5P . 0.9140 ?
O5 H5O . 0.8626 ?
O6 H6O . 0.9154 ?
O6 H6P . 0.9335 ?
N1 C5 . 1.342(3) ?
N1 C1 . 1.343(3) ?
N2 C6 . 1.287(3) ?
N2 N3 . 1.385(2) ?
N3 C8 . 1.337(3) ?
N4 C9 . 1.284(3) ?
N5 C11 . 1.327(3) ?
N5 C15 . 1.357(3) ?
N6 C16 . 1.287(3) ?
N6 N7 . 1.387(3) ?
N7 C18 . 1.325(3) ?
N8 C19 . 1.274(3) ?
C1 C2 . 1.398(4) ?
C1 H1 . 0.9500 ?
C2 C3 . 1.375(4) ?
C2 H2 . 0.9500 ?
C3 C4 . 1.385(3) ?
C3 H3 . 0.9500 ?
C4 C5 . 1.396(3) ?
C4 H4 . 0.9500 ?
C5 C6 . 1.492(3) ?
C6 C7 . 1.491(3) ?
C7 H7A . 0.9800 ?
C7 H7B . 0.9800 ?
C7 H7C . 0.9800 ?
C8 C9 . 1.508(3) ?
C9 C10 . 1.495(3) ?
C10 H10A . 0.9800 ?
C10 H10B . 0.9800 ?
C10 H10C . 0.9800 ?
C11 C12 . 1.398(4) ?
C11 H11 . 0.9500 ?
C12 C13 . 1.367(4) ?
C12 H12 . 0.9500 ?
C13 C14 . 1.388(4) ?
C13 H13 . 0.9500 ?
C14 C15 . 1.404(3) ?
C14 H14 . 0.9500 ?
C15 C16 . 1.475(3) ?
C16 C17 . 1.492(3) ?
C17 H17A . 0.9800 ?
C17 H17B . 0.9800 ?
C17 H17C . 0.9800 ?
C18 C19 . 1.508(3) ?
C19 C20 . 1.491(3) ?
C20 H20A . 0.9800 ?
C20 H20B . 0.9800 ?
C20 H20C . 0.9800 ?

loop_
_geom_hbond_atom_site_label_D
_geom_hbond_atom_site_label_H
_geom_hbond_atom_site_label_A
_geom_hbond_site_symmetry_A
_geom_hbond_distance_DH
_geom_hbond_distance_HA
_geom_hbond_distance_DA
_geom_hbond_angle_DHA
_geom_hbond_publ_flag
O2 H2O N7 1_445 0.92 1.89 2.801(3) 169.7 yes
O4 H4O O5 2_665 0.93 1.77 2.675(3) 164.4 yes
O5 H5P O3 . 0.91 1.93 2.811(3) 161.4 yes
O5 H5O O6 . 0.86 2.08 2.889(3) 156.7 yes
O6 H6O N4 2 0.92 2.12 2.934(3) 148.0 yes
O6 H6P N8 2_665 0.93 2.10 2.971(3) 154.4 yes
